data_7218679
loop_
_publ_author_name
'Dange, Nitin S.'
'HONG, BOR-CHERNG'
'Lee, Gene-Hsiang'

_publ_section_title
;
 One-pot Biomimetic Total Synthesis of Yuehchukene via the Organocatalytic
 Alkylation-cyclization Process of a Sterically Encumbered \a-Alkyl Enal
;
_journal_name_full 'RSC Adv.'
_journal_paper_doi 10.1039/C4RA10222C
_journal_year 2014
_chemical_absolute_configuration ad
_chemical_formula_sum 'C20 H25 N O3'
_chemical_formula_weight 327.41
_chemical_name_systematic ()-trans-NSD-09-184-F1
_space_group_IT_number 19
_symmetry_cell_setting orthorhombic
_symmetry_space_group_name_Hall 'P 2ac 2ab'
_symmetry_space_group_name_H-M 'P 21 21 21'
_atom_sites_solution_hydrogens geom
_atom_sites_solution_primary direct
_atom_sites_solution_secondary difmap
_audit_creation_method SHELXL-97
_cell_angle_alpha 90.00
_cell_angle_beta 90.00
_cell_angle_gamma 90.00
_cell_formula_units_Z 4
_cell_length_a 10.6171(3)
_cell_length_b 11.0858(3)
_cell_length_c 14.9945(3)
_cell_measurement_reflns_used 11449
_cell_measurement_temperature 200(2)
_cell_measurement_theta_max 27.50
_cell_measurement_theta_min 2.28
_cell_volume 1764.84(8)
_computing_cell_refinement DENZO-SMN
_computing_data_collection 'NONIUS COLLECT'
_computing_data_reduction DENZO-SMN
_computing_molecular_graphics 'Bruker SHELXTL'
_computing_publication_material 'Bruker SHELXTL'
_computing_structure_refinement 'SHELXL-97 (Sheldrick, 2008)'
_computing_structure_solution 'SHELXS-97 (Sheldrick, 2008)'
_diffrn_ambient_temperature 200(2)
_diffrn_measured_fraction_theta_full 0.999
_diffrn_measured_fraction_theta_max 0.999
_diffrn_measurement_device_type 'NONIUS KappaCCD'
_diffrn_measurement_method '\w scans'
_diffrn_radiation_monochromator graphite
_diffrn_radiation_source 'fine-focus sealed tube'
_diffrn_radiation_type MoK\a
_diffrn_radiation_wavelength 0.71073
_diffrn_reflns_av_R_equivalents 0.0566
_diffrn_reflns_av_sigmaI/netI 0.0830
_diffrn_reflns_limit_h_max 13
_diffrn_reflns_limit_h_min -13
_diffrn_reflns_limit_k_max 14
_diffrn_reflns_limit_k_min -14
_diffrn_reflns_limit_l_max 19
_diffrn_reflns_limit_l_min -19
_diffrn_reflns_number 11449
_diffrn_reflns_theta_full 27.50
_diffrn_reflns_theta_max 27.50
_diffrn_reflns_theta_min 2.28
_exptl_absorpt_coefficient_mu 0.082
_exptl_absorpt_correction_T_max 0.9910
_exptl_absorpt_correction_T_min 0.9758
_exptl_absorpt_correction_type multi-scan
_exptl_absorpt_process_details 'SORTAV (Blessing, 1995)'
_exptl_crystal_colour yellow
_exptl_crystal_density_diffrn 1.232
_exptl_crystal_density_method 'not measured'
_exptl_crystal_description block
_exptl_crystal_F_000 704
_exptl_crystal_size_max 0.30
_exptl_crystal_size_mid 0.15
_exptl_crystal_size_min 0.11
_refine_diff_density_max 0.116
_refine_diff_density_min -0.162
_refine_diff_density_rms 0.032
_refine_ls_abs_structure_details 'Flack H D (1983), Acta Cryst. A39, 876-881'
_refine_ls_abs_structure_Flack -1.7(15)
_refine_ls_extinction_method none
_refine_ls_goodness_of_fit_ref 0.882
_refine_ls_hydrogen_treatment mconstr
_refine_ls_matrix_type full
_refine_ls_number_parameters 222
_refine_ls_number_reflns 4036
_refine_ls_number_restraints 0
_refine_ls_restrained_S_all 0.882
_refine_ls_R_factor_all 0.1141
_refine_ls_R_factor_gt 0.0432
_refine_ls_shift/su_max 0.000
_refine_ls_shift/su_mean 0.000
_refine_ls_structure_factor_coef Fsqd
_refine_ls_weighting_details 'calc w=1/[\s^2^(Fo^2^)+(0.0565P)^2^+0.0000P] where P=(Fo^2^+2Fc^2^)/3'
_refine_ls_weighting_scheme calc
_refine_ls_wR_factor_gt 0.0930
_refine_ls_wR_factor_ref 0.1123
_reflns_number_gt 2140
_reflns_number_total 4036
_reflns_threshold_expression >2sigma(I)
_cod_data_source_file c4ra10222c2.cif
_cod_data_source_block ic16762
_cod_depositor_comments
;
The following automatic conversions were performed:

'_symmetry_cell_setting' value 'Orthorhombic' changed to
'orthorhombic' according to
/usr/data/users/saulius/crontab/automatic-downloads/rss-feeds/RSC/lib/dictionaries/cif_core.dic
dictionary named 'cif_core.dic' version 2.4.2 from 2011-04-26.

Automatic conversion script
Id: cif_fix_values 2827 2014-09-09 07:05:25Z andrius 
;
_cod_original_sg_symbol_H-M P2(1)2(1)2(1)
_cod_database_code 7218679

loop_
_symmetry_equiv_pos_as_xyz
'x, y, z'
'-x+1/2, -y, z+1/2'
'-x, y+1/2, -z+1/2'
'x+1/2, -y+1/2, -z'

loop_
_atom_site_label
_atom_site_type_symbol
_atom_site_fract_x
_atom_site_fract_y
_atom_site_fract_z
_atom_site_U_iso_or_equiv
_atom_site_adp_type
_atom_site_occupancy
_atom_site_symmetry_multiplicity
_atom_site_calc_flag
_atom_site_refinement_flags
O1 O 0.81674(19) 0.76593(18) -0.00445(12) 0.0752(6) Uani 1 1 d .
O2 O 0.76106(15) 0.13737(14) 0.13523(10) 0.0567(4) Uani 1 1 d .
O3 O 0.91175(15) 0.06489(14) 0.01373(10) 0.0597(5) Uani 1 1 d .
N1 N 1.11935(19) 0.46247(17) 0.02643(12) 0.0558(5) Uani 1 1 d .
H1 H 1.1822 0.4579 -0.0117 0.067 Uiso 1 1 calc R
C1 C 1.0907(2) 0.5604(2) 0.07851(14) 0.0523(6) Uani 1 1 d .
H1A H 1.1364 0.6341 0.0792 0.063 Uiso 1 1 calc R
C2 C 0.9873(2) 0.5367(2) 0.12900(13) 0.0457(6) Uani 1 1 d .
C3 C 0.9489(2) 0.41590(19) 0.10798(13) 0.0425(5) Uani 1 1 d .
C4 C 0.8544(2) 0.3388(2) 0.14020(14) 0.0456(6) Uani 1 1 d .
H4 H 0.7960 0.3661 0.1838 0.055 Uiso 1 1 calc R
C5 C 0.8479(2) 0.2232(2) 0.10761(14) 0.0450(6) Uani 1 1 d .
C6 C 0.9319(2) 0.1822(2) 0.04083(14) 0.0484(6) Uani 1 1 d .
C7 C 1.0259(2) 0.2551(2) 0.00920(14) 0.0490(6) Uani 1 1 d .
H7 H 1.0839 0.2273 -0.0345 0.059 Uiso 1 1 calc R
C8 C 1.0332(2) 0.3723(2) 0.04388(13) 0.0466(6) Uani 1 1 d .
C9 C 0.9216(2) 0.6239(2) 0.19079(13) 0.0481(6) Uani 1 1 d .
H9 H 0.9824 0.6897 0.2057 0.058 Uiso 1 1 calc R
C10 C 0.8824(2) 0.5642(2) 0.27694(14) 0.0528(6) Uani 1 1 d .
H10 H 0.9428 0.5150 0.3063 0.063 Uiso 1 1 calc R
C11 C 0.7702(2) 0.5753(2) 0.31480(14) 0.0527(6) Uani 1 1 d .
C12 C 0.6709(2) 0.6535(2) 0.27487(15) 0.0597(7) Uani 1 1 d .
H12A H 0.6258 0.6952 0.3237 0.072 Uiso 1 1 calc R
H12B H 0.6093 0.6013 0.2438 0.072 Uiso 1 1 calc R
C13 C 0.7186(2) 0.7486(2) 0.20877(15) 0.0515(6) Uani 1 1 d .
C14 C 0.8068(2) 0.68202(19) 0.14318(14) 0.0471(6) Uani 1 1 d .
H14 H 0.7573 0.6157 0.1146 0.057 Uiso 1 1 calc R
C15 C 0.7340(3) 0.5095(3) 0.39794(16) 0.0789(9) Uani 1 1 d .
H15A H 0.8044 0.4586 0.4174 0.118 Uiso 1 1 calc R
H15B H 0.6603 0.4589 0.3861 0.118 Uiso 1 1 calc R
H15C H 0.7138 0.5679 0.4449 0.118 Uiso 1 1 calc R
C16 C 0.7885(3) 0.8490(2) 0.25794(16) 0.0646(7) Uani 1 1 d .
H16A H 0.8601 0.8146 0.2905 0.097 Uiso 1 1 calc R
H16B H 0.7312 0.8883 0.3001 0.097 Uiso 1 1 calc R
H16C H 0.8192 0.9086 0.2148 0.097 Uiso 1 1 calc R
C17 C 0.6056(2) 0.8043(2) 0.15889(17) 0.0641(7) Uani 1 1 d .
H17A H 0.6356 0.8678 0.1186 0.096 Uiso 1 1 calc R
H17B H 0.5466 0.8390 0.2021 0.096 Uiso 1 1 calc R
H17C H 0.5628 0.7415 0.1242 0.096 Uiso 1 1 calc R
C18 C 0.8533(3) 0.7628(2) 0.07099(16) 0.0583(7) Uani 1 1 d .
H18 H 0.9187 0.8175 0.0864 0.070 Uiso 1 1 calc R
C19 C 0.6873(2) 0.1663(2) 0.21121(16) 0.0660(7) Uani 1 1 d .
H19A H 0.7429 0.1858 0.2613 0.099 Uiso 1 1 calc R
H19B H 0.6344 0.0971 0.2270 0.099 Uiso 1 1 calc R
H19C H 0.6337 0.2359 0.1978 0.099 Uiso 1 1 calc R
C20 C 0.9818(3) 0.0236(2) -0.06103(16) 0.0705(8) Uani 1 1 d .
H20A H 0.9670 0.0773 -0.1118 0.106 Uiso 1 1 calc R
H20B H 0.9550 -0.0584 -0.0765 0.106 Uiso 1 1 calc R
H20C H 1.0717 0.0233 -0.0463 0.106 Uiso 1 1 calc R

loop_
_atom_site_aniso_label
_atom_site_aniso_U_11
_atom_site_aniso_U_22
_atom_site_aniso_U_33
_atom_site_aniso_U_23
_atom_site_aniso_U_13
_atom_site_aniso_U_12
O1 0.0892(14) 0.0767(13) 0.0595(10) 0.0047(9) -0.0065(10) 0.0145(11)
O2 0.0509(10) 0.0560(10) 0.0630(9) -0.0027(8) 0.0067(8) -0.0070(9)
O3 0.0590(11) 0.0526(10) 0.0674(10) -0.0097(8) 0.0026(9) 0.0007(9)
N1 0.0530(14) 0.0584(12) 0.0560(11) 0.0052(10) 0.0127(10) -0.0026(11)
C1 0.0546(16) 0.0452(14) 0.0570(13) -0.0001(12) 0.0024(12) 0.0007(13)
C2 0.0401(14) 0.0509(14) 0.0461(12) 0.0037(11) -0.0013(11) 0.0047(12)
C3 0.0377(14) 0.0498(13) 0.0399(11) 0.0027(10) -0.0010(10) 0.0033(11)
C4 0.0369(13) 0.0547(15) 0.0451(11) -0.0011(11) -0.0003(11) 0.0043(12)
C5 0.0358(13) 0.0534(14) 0.0460(12) 0.0042(11) -0.0022(10) -0.0049(12)
C6 0.0490(15) 0.0471(14) 0.0493(12) -0.0017(11) -0.0044(12) 0.0031(12)
C7 0.0469(14) 0.0572(15) 0.0429(12) 0.0009(10) 0.0034(11) 0.0081(13)
C8 0.0414(14) 0.0524(14) 0.0461(12) 0.0052(11) 0.0013(11) 0.0032(12)
C9 0.0479(15) 0.0486(13) 0.0478(12) -0.0014(11) -0.0043(11) -0.0019(12)
C10 0.0558(17) 0.0557(15) 0.0470(12) -0.0011(11) -0.0036(12) 0.0022(13)
C11 0.0530(16) 0.0561(15) 0.0490(13) -0.0041(11) 0.0016(12) 0.0001(13)
C12 0.0514(15) 0.0674(17) 0.0603(14) -0.0046(13) 0.0070(13) 0.0037(15)
C13 0.0468(14) 0.0513(15) 0.0564(13) -0.0043(12) -0.0020(12) -0.0005(13)
C14 0.0464(14) 0.0455(13) 0.0494(12) -0.0040(11) -0.0041(11) -0.0013(11)
C15 0.088(2) 0.091(2) 0.0577(15) 0.0109(14) 0.0093(15) -0.0022(18)
C16 0.0634(18) 0.0593(17) 0.0712(15) -0.0184(13) -0.0057(13) 0.0038(15)
C17 0.0496(16) 0.0677(17) 0.0749(16) -0.0036(13) -0.0065(13) 0.0065(14)
C18 0.0654(17) 0.0552(15) 0.0544(14) 0.0022(12) -0.0046(13) 0.0038(14)
C19 0.0564(17) 0.0680(18) 0.0737(16) 0.0038(14) 0.0161(14) -0.0078(14)
C20 0.077(2) 0.0658(17) 0.0689(16) -0.0164(13) 0.0054(15) 0.0087(16)

loop_
_atom_type_symbol
_atom_type_description
_atom_type_scat_dispersion_real
_atom_type_scat_dispersion_imag
_atom_type_scat_source
C C 0.0033 0.0016 'International Tables Vol C Tables 4.2.6.8 and 6.1.1.4'
H H 0.0000 0.0000 'International Tables Vol C Tables 4.2.6.8 and 6.1.1.4'
N N 0.0061 0.0033 'International Tables Vol C Tables 4.2.6.8 and 6.1.1.4'
O O 0.0106 0.0060 'International Tables Vol C Tables 4.2.6.8 and 6.1.1.4'

loop_
_geom_angle_atom_site_label_1
_geom_angle_atom_site_label_2
_geom_angle_atom_site_label_3
_geom_angle
C5 O2 C19 116.82(18)
C6 O3 C20 117.1(2)
C1 N1 C8 108.57(18)
C2 C1 N1 110.1(2)
C1 C2 C3 106.7(2)
C1 C2 C9 126.3(2)
C3 C2 C9 126.9(2)
C8 C3 C4 118.9(2)
C8 C3 C2 106.9(2)
C4 C3 C2 134.1(2)
C5 C4 C3 118.8(2)
C4 C5 O2 124.5(2)
C4 C5 C6 121.3(2)
O2 C5 C6 114.17(19)
C7 C6 O3 124.5(2)
C7 C6 C5 121.0(2)
O3 C6 C5 114.4(2)
C6 C7 C8 117.3(2)
N1 C8 C3 107.71(19)
N1 C8 C7 129.6(2)
C3 C8 C7 122.6(2)
C2 C9 C10 111.87(18)
C2 C9 C14 110.27(16)
C10 C9 C14 111.03(19)
C11 C10 C9 125.0(2)
C10 C11 C12 121.2(2)
C10 C11 C15 122.9(2)
C12 C11 C15 115.9(2)
C11 C12 C13 115.2(2)
C16 C13 C12 110.47(19)
C16 C13 C17 108.69(19)
C12 C13 C17 109.4(2)
C16 C13 C14 111.15(19)
C12 C13 C14 106.42(18)
C17 C13 C14 110.73(18)
C18 C14 C13 112.08(18)
C18 C14 C9 108.91(19)
C13 C14 C9 112.42(17)
O1 C18 C14 126.7(2)

loop_
_geom_bond_atom_site_label_1
_geom_bond_atom_site_label_2
_geom_bond_distance
O1 C18 1.196(3)
O2 C5 1.388(3)
O2 C19 1.419(3)
O3 C6 1.379(3)
O3 C20 1.421(3)
N1 C1 1.372(3)
N1 C8 1.380(3)
C1 C2 1.359(3)
C2 C3 1.435(3)
C2 C9 1.509(3)
C3 C8 1.400(3)
C3 C4 1.403(3)
C4 C5 1.374(3)
C5 C6 1.415(3)
C6 C7 1.369(3)
C7 C8 1.402(3)
C9 C10 1.510(3)
C9 C14 1.552(3)
C10 C11 1.325(3)
C11 C12 1.490(3)
C11 C15 1.494(3)
C12 C13 1.534(3)
C13 C16 1.527(3)
C13 C17 1.543(3)
C13 C14 1.546(3)
C14 C18 1.489(3)
